data_1521779
loop_
_publ_author_name
'Pushcharovskii, D.Yu.'
'Vinogradova, S.A.'
'Merlino, S.'
'Ferro, O.'
'Dimitrova, O.V.'

_publ_section_title
;
 The crystal structures of two new Ba borates: pentaborate hydrate, Ba (B5
 O8 (O H)) . (H2 O), and decaborate, Li Ba2 (B10 O16 (O H)3)
;
_journal_name_full 'Journal of Alloys Compd.'
_journal_page_first 163
_journal_page_last 169
_journal_volume 306
_journal_year 2000
_chemical_formula_sum 'B10 Ba2 H3 Li O19'
_chemical_name_systematic 'Li Ba2 (B10 O16 (O H)3)'
_space_group_IT_number 2
_symmetry_space_group_name_Hall '-P 1'
_symmetry_space_group_name_H-M 'P -1'
_cell_angle_alpha 119.31
_cell_angle_beta 90.11
_cell_angle_gamma 73.08
_cell_formula_units_Z 2
_cell_length_a 6.732
_cell_length_b 11.369
_cell_length_c 11.581
_cell_volume 728.868
_citation_journal_id_ASTM JALCEU
_cod_data_source_file Pushcharovskii_JALCEU_2000_1364.cif
_cod_data_source_block H3B10Ba2Li1O19
_cod_original_cell_volume 728.8684
_cod_original_formula_sum 'H3 B10 Ba2 Li1 O19'
_cod_database_code 1521779

loop_
_symmetry_equiv_pos_as_xyz
x,y,z
-x,-y,-z

loop_
_atom_site_label
_atom_site_type_symbol
_atom_site_fract_x
_atom_site_fract_y
_atom_site_fract_z
_atom_site_occupancy
_atom_site_U_iso_or_equiv
O2 O-2 0.921 0.348 0.442 1 0.0
Ba1 Ba+2 0.1819 0.6372 0.1268 1 0.0
O19 O-2 0.317 0.947 0.506 1 0.0
O18 O-2 0.56 0.919 0.816 1 0.0
O14 O-2 0.017 0.717 0.386 1 0.0
O13 O-2 0.035 0.918 0.157 1 0.0
B8 B+3 0.638 0.689 0.966 1 0.0
Li1 Li+1 0.337 0.036 0.408 1 0.0
Ba2 Ba+2 0.6709 0.6324 0.5933 1 0.0
O1 O-2 0.572 0.658 0.064 1 0.0
O4 O-2 0.508 0.899 0.236 1 0.0
B5 B+3 0.612 0.393 0.197 1 0.0
B4 B+3 0.023 0.933 0.744 1 0.0
B1 B+3 0.987 0.365 0.142 1 0.0
O7 O-2 0.576 0.839 0.008 1 0.0
O16 O-2 0.34 0.598 0.683 1 0.0
O15 O-2 0.334 0.72 0.481 1 0.0
O8 O-2 0.428 0.736 0.287 1 0.0
O9 O-2 0.657 0.767 0.457 1 0.0
B2 B+3 0.816 0.734 0.362 1 0.0
B7 B+3 0.419 0.792 0.43 1 0.0
B9 B+3 0.889 0.255 0.492 1 0.0
O11 O-2 0.425 0.392 0.167 1 0.0
B3 B+3 0.487 0.064 0.859 1 0.0
O12 O-2 0.789 0.714 0.238 1 0.0
O6 O-2 0.971 0.646 0.748 1 0.0
B10 B+3 0.58 0.744 0.204 1 0.0
O10 O-2 0.098 0.834 0.78 1 0.0
B6 B+3 0.115 0.689 0.69 1 0.0
O17 O-2 0.216 0.626 0.889 1 0.0
O3 O-2 0.995 0.898 0.614 1 0.0
O5 O-2 0.113 0.375 0.063 1 0.0
